data_2010012
loop_
_publ_author_name
'Graf, Marion'
'Stoeckli-Evans, Helen'

_publ_section_title
;
 A novel inorganic/organic macrocycle involving a binuclear Zn^II^
 complex of tetra(2'-pyridyl)pyrazine (TPPZ):
 bis[Zn~2~(\m-TPPZ)H~2~OCl(\m-ZnCl~4~)(\m-ZnCl~2~)(\m-ZnCl~3~H~2~O)]
;
_journal_issue 9
_journal_name_full 'Acta Crystallographica Section C'
_journal_page_first 1461
_journal_page_last 1464
_journal_paper_doi 10.1107/S0108270194000569
_journal_volume 50
_journal_year 1994
_chemical_formula_moiety 'C24 H20 Cl10 N6 O2 Zn5'
_chemical_formula_sum 'C24 H20 Cl10 N6 O2 Zn5'
_chemical_formula_weight 1105.88
_chemical_name_common 'ZNTPPZ Macrocyle'
_chemical_name_systematic
;
 bis[(Zn~2~(\m-TPPZ)H~2~OCl(\m-ZnCl~4~)(\m-ZnCl~2~)(\m-ZnCl~3~H~2~O)]
;
_space_group_IT_number 14
_symmetry_cell_setting monoclinic
_symmetry_space_group_name_Hall '-P 2ybc'
_symmetry_space_group_name_H-M 'P 1 21/c 1'
_cell_angle_alpha 90.0
_cell_angle_beta 95.110(10)
_cell_angle_gamma 90.0
_cell_formula_units_Z 4
_cell_length_a 12.8260(10)
_cell_length_b 17.7390(10)
_cell_length_c 16.422(2)
_cell_measurement_reflns_used 22
_cell_measurement_temperature 293
_cell_measurement_theta_max 20.00
_cell_measurement_theta_min 14.00
_cell_volume 3721.5(6)
_computing_cell_refinement 'DIF4 (Stoe & Cie, 1988)'
_computing_data_collection 'DIF4 (Stoe & Cie, 1988)'
_computing_data_reduction ' NRCVAX DATRD2 (Gabe, Le Page, Charland, Lee & White, 1989)'
_computing_molecular_graphics ' PLUTO (Motherwell & Clegg, 1978) and PLATON (Spek, 1990)'
_computing_publication_material 'NRCVAX TABLES'
_computing_structure_refinement ' NRCVAX LSTSQ (Gabe, Le Page, Charland, Lee & White, 1989)'
_computing_structure_solution ' NRCVAX SOLVER (Gabe, Le Page, Charland, Lee & White, 1989)'
_diffrn_ambient_temperature 293
_diffrn_measurement_device 'Stoe AED2 4-circle'
_diffrn_measurement_method '\w/\q scan b/P/b'
_diffrn_radiation_monochromator graphite
_diffrn_radiation_source 'xray tube'
_diffrn_radiation_type MoK\a
_diffrn_radiation_wavelength 0.71073
_diffrn_reflns_av_R_equivalents 0.00
_diffrn_reflns_limit_h_max 15
_diffrn_reflns_limit_h_min -15
_diffrn_reflns_limit_k_max 21
_diffrn_reflns_limit_k_min 0
_diffrn_reflns_limit_l_max 19
_diffrn_reflns_limit_l_min 0
_diffrn_reflns_number 6559
_diffrn_reflns_reduction_process 'REDU4 (Stoe, 1989)'
_diffrn_reflns_theta_max 25.01
_diffrn_reflns_theta_min 0.00
_diffrn_standards_decay_% 2.5
_diffrn_standards_interval_time 60
_diffrn_standards_number 2
_exptl_absorpt_coefficient_mu 4.02
_exptl_absorpt_correction_T_max 0.276
_exptl_absorpt_correction_T_min 0.173
_exptl_absorpt_correction_type 'empirical (EMPIR; Stoe, 1989)'
_exptl_crystal_colour 'pale yellow'
_exptl_crystal_density_diffrn 1.974
_exptl_crystal_description biprism
_exptl_crystal_F_000 2168
_exptl_crystal_size_max 0.53
_exptl_crystal_size_mid 0.46
_exptl_crystal_size_min 0.34
_refine_diff_density_max 1.23
_refine_diff_density_min -0.88
_refine_ls_goodness_of_fit_obs 1.08
_refine_ls_hydrogen_treatment 'H atoms isotropic'
_refine_ls_matrix_type atomblock
_refine_ls_number_parameters 504
_refine_ls_number_reflns 5133
_refine_ls_R_factor_all 0.037
_refine_ls_R_factor_obs 0.037
_refine_ls_shift/esd_max 0.333
_refine_ls_structure_factor_coef F
_refine_ls_weighting_details 'w = 1/[\s^2^(F)+0.0020F^2^]'
_refine_ls_weighting_scheme calc
_refine_ls_wR_factor_all 0.055
_refine_ls_wR_factor_obs 0.055
_reflns_number_observed 5133
_reflns_number_total 6559
_reflns_observed_criterion Inet>2.0\s(Inet)
_cod_data_source_file al1077.cif
_cod_data_source_block ZNMACRO
_cod_depositor_comments
;
The following automatic conversions were performed:
'_symmetry_cell_setting' value 'Monoclinic' changed to 'monoclinic'
according to '/home/saulius/struct/CIF-dictionaries/cif_core.dic'
dictionary named 'cif_core.dic' version 2.4.1 from 2010-06-29.

Automatic conversion script
Id: cif_fix_enum 1527 2010-12-29 10:47:43Z saulius 

The following automatic conversions were performed:

'_atom_site_thermal_displace_type' tag value 'Uij' was replaced with
'Uani' value 47 times.

Automatic conversion script
Id: cif_fix_values 1646 2011-03-28 12:23:43Z adriana 

The following automatic conversions were performed:

'_symmetry_cell_setting' value 'Monoclinic' changed to 'monoclinic'
according to /home/saulius/struct/CIF-dictionaries/cif_core.dic
dictionary named 'cif_core.dic' version 2.4.1 from 2010-06-29.

Automatic conversion script
Id: cif_fix_values 1715 2011-07-08 13:25:40Z adriana 

The following automatic conversions were performed:

'_refine_ls_weighting_scheme' value 'w = 1/[\s^2^(F)+0.0020F^2^]' was
changed to 'calc'. New tag '_refine_ls_weighting_details' was
created. The value of the new tag was set to 'w =
1/[\s^2^(F)+0.0020F^2^]'.

Automatic conversion script
Id: cif_fix_values 3143 2015-03-26 13:38:13Z robertas 
;
_cod_original_cell_volume 3721.5(7)
_cod_original_sg_symbol_H-M 'P 21/c'
_cod_database_code 2010012

loop_
_symmetry_equiv_pos_as_xyz
x,y,z
-x,-y,-z
-x,1/2+y,1/2-z
x,1/2-y,1/2+z

loop_
_atom_site_aniso_label
_atom_site_aniso_U_11
_atom_site_aniso_U_22
_atom_site_aniso_U_33
_atom_site_aniso_U_12
_atom_site_aniso_U_13
_atom_site_aniso_U_23
_atom_site_aniso_type_symbol
Zn(1) 0.0292(3) 0.0515(3) 0.0243(3) 0.0147(4) 0.0108(4) -0.0013(4) Zn
Zn(2) 0.0384(3) 0.0468(3) 0.0310(3) 0.0150(5) 0.0194(4) 0.0031(4) Zn
Zn(3) 0.0318(3) 0.0408(3) 0.0391(3) 0.0062(4) 0.0196(4) -0.0009(4) Zn
Zn(4) 0.0295(3) 0.0436(3) 0.0398(3) -0.0059(4) 0.0093(4) -0.0010(5) Zn
Zn(5) 0.0302(3) 0.0436(3) 0.0250(3) 0.0135(4) 0.0105(4) 0.0005(4) Zn
Cl(1) 0.0658(8) 0.0401(6) 0.0294(6) -0.0039(11) 0.0251(10) -0.0024(9) Cl
Cl(2) 0.0340(6) 0.0660(8) 0.0343(6) 0.0173(11) 0.0120(9) -0.0180(10) Cl
Cl(3) 0.0498(7) 0.0465(7) 0.0532(8) 0.0203(11) 0.0218(11) 0.0045(11) Cl
Cl(4) 0.0684(10) 0.0674(10) 0.1275(16) -0.0411(16) 0.138(2) -0.074(2) Cl
Cl(5) 0.0447(7) 0.0536(7) 0.0396(6) 0.0326(11) 0.0072(10) 0.0003(11) Cl
Cl(6) 0.0455(7) 0.0453(7) 0.0460(7) 0.0044(10) 0.0087(11) -0.0254(10) Cl
Cl(7) 0.0554(7) 0.0383(6) 0.0388(6) 0.0068(10) 0.0131(10) -0.0001(9) Cl
Cl(8) 0.0576(8) 0.0411(7) 0.0518(7) 0.0021(11) 0.0241(12) -0.0020(11) Cl
Cl(9) 0.0517(8) 0.0884(11) 0.0696(10) -0.0287(16) -0.0404(15) 0.0556(17) Cl
Cl(10) 0.0500(7) 0.0350(6) 0.0308(6) 0.0011(10) 0.0208(9) -0.0033(9) Cl
O(W1) 0.044(2) 0.047(2) 0.034(2) 0.005(3) -0.001(3) 0.003(3) O
O(W2) 0.048(3) 0.113(5) 0.053(3) 0.044(5) -0.009(4) -0.064(6) O
N(1) 0.0259(18) 0.0329(18) 0.0229(17) 0.002(3) 0.010(3) -0.001(3) N
N(2) 0.0284(18) 0.037(2) 0.0287(18) 0.005(3) 0.016(3) -0.004(3) N
N(3) 0.031(2) 0.042(2) 0.031(2) 0.010(3) 0.006(3) -0.010(3) N
N(4) 0.0275(19) 0.0334(19) 0.0258(18) 0.007(3) 0.012(3) -0.003(3) N
N(5) 0.031(2) 0.051(2) 0.0279(19) 0.017(3) 0.012(3) 0.004(3) N
N(6) 0.0280(19) 0.046(2) 0.028(2) 0.010(3) 0.008(3) -0.008(3) N
C(1) 0.028(2) 0.0235(19) 0.028(2) -0.002(3) 0.013(3) 0.000(3) C
C(2) 0.028(2) 0.029(2) 0.029(2) 0.006(3) 0.009(3) -0.004(3) C
C(3) 0.025(2) 0.028(2) 0.030(2) 0.001(3) 0.015(3) 0.003(3) C
C(4) 0.033(2) 0.045(3) 0.037(3) 0.016(4) 0.003(4) 0.009(4) C
C(5) 0.032(3) 0.057(3) 0.050(3) 0.027(5) 0.015(4) -0.004(5) C
C(6) 0.036(3) 0.061(3) 0.036(3) 0.022(5) 0.023(4) 0.007(4) C
C(7) 0.032(2) 0.052(3) 0.031(2) 0.011(4) 0.026(4) 0.001(4) C
C(8) 0.028(2) 0.033(2) 0.028(2) 0.001(3) -0.001(3) -0.006(3) C
C(9) 0.033(3) 0.052(3) 0.035(3) 0.014(4) 0.016(4) -0.003(4) C
C(10) 0.031(3) 0.067(4) 0.051(3) 0.031(5) 0.002(4) 0.000(5) C
C(11) 0.042(3) 0.067(4) 0.044(3) 0.031(5) -0.019(5) 0.000(5) C
C(12) 0.042(3) 0.058(3) 0.031(3) 0.015(5) -0.006(4) -0.001(4) C
C(13) 0.025(2) 0.031(2) 0.027(2) -0.006(3) 0.014(3) -0.008(3) C
C(14) 0.026(2) 0.029(2) 0.027(2) 0.002(3) 0.011(3) 0.007(3) C
C(15) 0.025(2) 0.036(2) 0.032(2) 0.004(3) 0.011(3) -0.001(3) C
C(16) 0.033(3) 0.063(3) 0.036(3) 0.026(5) 0.013(4) 0.004(5) C
C(17) 0.035(3) 0.095(5) 0.052(3) 0.064(6) 0.013(5) 0.000(6) C
C(18) 0.034(3) 0.106(5) 0.045(3) 0.041(6) 0.025(5) 0.002(6) C
C(19) 0.034(3) 0.094(5) 0.031(3) 0.035(5) 0.028(4) -0.003(5) C
C(20) 0.028(2) 0.030(2) 0.029(2) -0.003(3) 0.005(3) 0.001(3) C
C(21) 0.031(2) 0.038(2) 0.036(3) 0.010(4) 0.006(4) -0.001(4) C
C(22) 0.032(3) 0.048(3) 0.046(3) 0.014(4) 0.001(4) 0.003(4) C
C(23) 0.038(3) 0.061(3) 0.043(3) 0.012(5) -0.024(5) 0.005(5) C
C(24) 0.046(3) 0.063(3) 0.029(3) 0.019(5) -0.010(4) 0.004(5) C

loop_
_atom_site_label
_atom_site_fract_x
_atom_site_fract_y
_atom_site_fract_z
_atom_site_U_iso_or_equiv
_atom_site_thermal_displace_type
_atom_site_calc_flag
_atom_site_refinement_flags
_atom_site_type_symbol
Zn(1) 0.27462(4) 0.35793(3) 0.00264(3) 0.0348(3) Uani ? . Zn
Zn(2) 0.28555(4) 0.41010(3) -0.23566(3) 0.0383(3) Uani ? . Zn
Zn(3) 0.58030(4) 0.39535(3) -0.21160(3) 0.0368(3) Uani ? . Zn
Zn(4) 0.16050(4) -0.07265(3) -0.13691(3) 0.0376(3) Uani ? . Zn
Zn(5) 0.22582(4) 0.13229(3) -0.08296(3) 0.0328(3) Uani ? . Zn
Cl(1) 0.27699(11) 0.32002(7) -0.13470(7) 0.0446(7) Uani ? . Cl
Cl(2) 0.42721(9) 0.37561(8) -0.30065(7) 0.0446(6) Uani ? . Cl
Cl(3) 0.25679(10) 0.52665(7) -0.19991(8) 0.0494(6) Uani ? . Cl
Cl(4) 0.31728(14) -0.05040(10) -0.19635(14) 0.0841(11) Uani ? . Cl
Cl(5) 0.65178(10) 0.29217(7) -0.15813(7) 0.0459(6) Uani ? . Cl
Cl(6) 0.47197(10) 0.52040(7) 0.12253(7) 0.0455(6) Uani ? . Cl
Cl(7) 0.19085(10) 0.01321(7) -0.03006(7) 0.0440(6) Uani ? . Cl
Cl(8) 0.15067(11) -0.18622(7) -0.08395(8) 0.0497(7) Uani ? . Cl
Cl(9) 0.03313(12) -0.03646(10) -0.22899(11) 0.0714(9) Uani ? . Cl
Cl(10) 0.22843(9) 0.20616(6) 0.03152(7) 0.0382(6) Uani ? . Cl
O(W1) 0.3038(3) 0.4726(2) -0.0142(2) 0.0419(18) Uani ? . O
O(W2) 0.1648(4) 0.3771(4) -0.3133(3) 0.072(3) Uani ? . O
N(1) 0.2613(3) 0.36137(19) 0.1305(2) 0.0271(17) Uani ? . N
N(2) 0.4261(3) 0.3335(2) 0.0542(2) 0.0311(18) Uani ? . N
N(3) 0.1125(3) 0.3735(2) 0.0115(2) 0.0344(18) Uani ? . N
N(4) 0.2436(3) 0.1401(2) -0.2113(2) 0.0287(17) Uani ? . N
N(5) 0.0741(3) 0.1585(2) -0.1371(2) 0.0366(19) Uani ? . N
N(6) 0.3902(3) 0.1254(2) -0.0927(2) 0.0338(19) Uani ? . N
C(1) 0.3486(3) 0.3537(2) 0.1794(2) 0.0261(18) Uani ? . C
C(2) 0.1652(3) 0.3654(2) 0.1556(3) 0.0285(19) Uani ? . C
C(3) 0.4406(3) 0.3300(2) 0.1360(3) 0.0274(19) Uani ? . C
C(4) 0.5301(4) 0.3000(3) 0.1760(3) 0.038(2) Uani ? . C
C(5) 0.6113(4) 0.2769(3) 0.1312(3) 0.046(3) Uani ? . C
C(6) 0.5991(4) 0.2844(3) 0.0467(3) 0.044(3) Uani ? . C
C(7) 0.5041(4) 0.3120(3) 0.0111(3) 0.038(2) Uani ? . C
C(8) 0.0812(3) 0.3813(2) 0.0885(3) 0.0296(19) Uani ? . C
C(9) -0.0188(4) 0.4053(3) 0.1003(3) 0.039(3) Uani ? . C
C(10) -0.0902(4) 0.4154(3) 0.0335(3) 0.050(3) Uani ? . C
C(11) -0.0597(4) 0.4051(3) -0.0441(4) 0.052(3) Uani ? . C
C(12) 0.0425(4) 0.3854(3) -0.0522(3) 0.044(3) Uani ? . C
C(13) 0.1567(3) 0.3525(2) 0.2389(3) 0.0272(18) Uani ? . C
C(14) 0.3401(3) 0.3649(2) 0.2644(3) 0.0271(18) Uani ? . C
C(15) 0.0643(3) 0.1710(3) -0.2184(3) 0.031(2) Uani ? . C
C(16) -0.0205(4) 0.2075(3) -0.2564(3) 0.044(3) Uani ? . C
C(17) -0.1019(4) 0.2280(4) -0.2096(4) 0.060(4) Uani ? . C
C(18) -0.0960(4) 0.2088(4) -0.1286(4) 0.061(4) Uani ? . C
C(19) -0.0045(4) 0.1766(4) -0.0939(3) 0.052(3) Uani ? . C
C(20) 0.4232(3) 0.1174(2) -0.1679(3) 0.029(2) Uani ? . C
C(21) 0.5210(4) 0.0891(3) -0.1800(3) 0.035(2) Uani ? . C
C(22) 0.5906(4) 0.0754(3) -0.1126(3) 0.042(3) Uani ? . C
C(23) 0.5592(4) 0.0875(3) -0.0358(3) 0.048(3) Uani ? . C
C(24) 0.4571(4) 0.1119(3) -0.0288(3) 0.046(3) Uani ? . C
H(4) 0.540(4) 0.290(3) 0.238(3) 0.038(13) Uiso ? . H
H(5) 0.679(3) 0.254(2) 0.165(3) 0.025(11) Uiso ? . H
H(6) 0.662(5) 0.274(3) 0.014(4) 0.065(18) Uiso ? . H
H(7) 0.487(4) 0.318(3) -0.052(3) 0.049(15) Uiso ? . H
H(9) -0.030(4) 0.410(3) 0.155(4) 0.047(15) Uiso ? . H
H(10) -0.165(5) 0.429(4) 0.041(4) 0.069(19) Uiso ? . H
H(11) -0.102(5) 0.415(3) -0.087(4) 0.057(17) Uiso ? . H
H(12) 0.059(4) 0.379(3) -0.109(3) 0.044(14) Uiso ? . H
H(16) -0.024(3) 0.217(2) -0.314(3) 0.027(11) Uiso ? . H
H(17) -0.162(6) 0.256(4) -0.234(4) 0.08(2) Uiso ? . H
H(18) -0.139(5) 0.233(4) -0.087(4) 0.08(2) Uiso ? . H
H(19) 0.013(4) 0.160(3) -0.038(4) 0.055(16) Uiso ? . H
H(21) 0.537(4) 0.082(3) -0.234(3) 0.037(13) Uiso ? . H
H(22) 0.660(4) 0.052(3) -0.121(3) 0.039(13) Uiso ? . H
H(23) 0.598(4) 0.082(3) 0.014(3) 0.037(13) Uiso ? . H
H(24) 0.426(5) 0.119(3) 0.030(4) 0.065(18) Uiso ? . H
H(AW1) 0.300(5) 0.483(3) -0.062(4) 0.052(18) Uiso ? . H
H(BW1) 0.363(6) 0.497(5) 0.012(5) 0.11(3) Uiso ? . H
H(AW2) 0.1247 0.4279 -0.3345 0.08(3) Uiso ? . H
H(BW2) 0.1725 0.3542 -0.3509 0.06(2) Uiso ? . H

loop_
_atom_type_symbol
_atom_type_scat_dispersion_real
_atom_type_scat_dispersion_imag
_atom_type_scat_source
C 0.002 0.002 'International Tables Vol. IV Table 2.2B'
H 0.000 0.000 'International Tables Vol. IV Table 2.2B'
N 0.004 0.003 'International Tables Vol. IV Table 2.2B'
O 0.008 0.006 'International Tables Vol. IV Table 2.2B'
Cl 0.132 0.159 'International Tables Vol. IV Table 2.2B'
Zn 0.222 1.431 'International Tables Vol. IV Table 2.2B'

loop_
_geom_angle_atom_site_label_1
_geom_angle_atom_site_label_2
_geom_angle_atom_site_label_3
_geom_angle_site_symmetry_1
_geom_angle_site_symmetry_3
_geom_angle
_geom_angle_publ_flag
Cl(1) Zn(1) Cl(10) ? ? 84.77(4) yes
Cl(1) Zn(1) O(W1) ? ? 97.66(11) yes
Cl(1) Zn(1) N(1) ? ? 164.60(10) yes
Cl(1) Zn(1) N(2) ? ? 103.74(10) yes
Cl(1) Zn(1) N(3) ? ? 101.52(11) yes
Cl(10) Zn(1) O(W1) ? ? 176.98(11) yes
Cl(10) Zn(1) N(1) ? ? 79.84(10) yes
Cl(10) Zn(1) N(2) ? ? 86.30(11) yes
Cl(10) Zn(1) N(3) ? ? 83.69(11) yes
O(W1) Zn(1) N(1) ? ? 97.71(14) yes
O(W1) Zn(1) N(2) ? ? 94.84(15) yes
O(W1) Zn(1) N(3) ? ? 94.04(14) yes
N(1) Zn(1) N(2) ? ? 76.08(13) yes
N(1) Zn(1) N(3) ? ? 76.22(14) yes
N(2) Zn(1) N(3) ? ? 151.79(14) yes
Cl(1) Zn(2) Cl(2) ? ? 104.00(5) yes
Cl(1) Zn(2) Cl(3) ? ? 116.13(5) yes
Cl(1) Zn(2) O(W2) ? ? 99.85(19) yes
Cl(2) Zn(2) Cl(3) ? ? 122.77(6) yes
Cl(2) Zn(2) O(W2) ? ? 103.14(14) yes
Cl(3) Zn(2) O(W2) ? ? 107.92(17) yes
Cl(2) Zn(3) Cl(4) ? 3_654 98.43(7) yes
Cl(2) Zn(3) Cl(5) ? ? 114.69(5) yes
Cl(2) Zn(3) Cl(6) ? 2_665 102.86(5) yes
Cl(4) Zn(3) Cl(5) 3_654 ? 111.66(6) yes
Cl(4) Zn(3) Cl(6) 3_654 2_665 111.86(7) yes
Cl(5) Zn(3) Cl(6) ? 2_665 115.77(5) yes
Cl(4) Zn(4) Cl(7) ? ? 96.40(6) yes
Cl(4) Zn(4) Cl(8) ? ? 113.56(7) yes
Cl(4) Zn(4) Cl(9) ? ? 105.90(8) yes
Cl(7) Zn(4) Cl(8) ? ? 108.19(5) yes
Cl(7) Zn(4) Cl(9) ? ? 112.79(7) yes
Cl(8) Zn(4) Cl(9) ? ? 117.97(6) yes
Cl(7) Zn(5) Cl(10) ? ? 101.59(4) yes
Cl(7) Zn(5) N(4) ? ? 117.60(10) yes
Cl(7) Zn(5) N(5) ? ? 98.89(12) yes
Cl(7) Zn(5) N(6) ? ? 101.49(11) yes
Cl(10) Zn(5) N(4) ? ? 140.81(10) yes
Cl(10) Zn(5) N(5) ? ? 99.49(11) yes
Cl(10) Zn(5) N(6) ? ? 98.74(10) yes
N(4) Zn(5) N(5) ? ? 75.36(14) yes
N(4) Zn(5) N(6) ? ? 74.80(13) yes
N(5) Zn(5) N(6) ? ? 149.20(14) yes
Zn(1) Cl(1) Zn(2) ? ? 119.64(5) yes
Zn(2) Cl(2) Zn(3) ? ? 108.90(5) yes
Zn(3) Cl(4) Zn(4) 3_644 ? 139.82(8) yes
Zn(4) Cl(7) Zn(5) ? ? 109.57(5) yes
Zn(1) Cl(10) Zn(5) ? ? 113.46(4) yes
Zn(1) N(1) C(1) ? ? 117.3(3) yes
Zn(1) N(1) C(2) ? ? 117.7(3) yes
C(1) N(1) C(2) ? ? 124.8(4) yes
Zn(1) N(2) C(3) ? ? 117.1(3) yes
Zn(1) N(2) C(7) ? ? 123.9(3) yes
C(3) N(2) C(7) ? ? 118.3(4) yes
Zn(1) N(3) C(8) ? ? 116.6(3) yes
Zn(1) N(3) C(12) ? ? 124.3(3) yes
C(8) N(3) C(12) ? ? 118.5(4) yes
Zn(5) N(4) C(13) ? 4_554 117.0(3) yes
Zn(5) N(4) C(14) ? 4_554 118.1(3) yes
C(13) N(4) C(14) 4_554 4_554 124.8(4) yes
Zn(5) N(5) C(15) ? ? 117.0(3) yes
Zn(5) N(5) C(19) ? ? 123.0(3) yes
C(15) N(5) C(19) ? ? 118.8(4) yes
Zn(5) N(6) C(20) ? ? 117.9(3) yes
Zn(5) N(6) C(24) ? ? 122.0(3) yes
C(20) N(6) C(24) ? ? 118.4(4) yes
N(1) C(1) C(3) ? ? 113.6(3) yes
N(1) C(1) C(14) ? ? 116.5(4) yes
C(3) C(1) C(14) ? ? 129.8(4) yes
N(1) C(2) C(8) ? ? 114.0(4) yes
N(1) C(2) C(13) ? ? 116.6(4) yes
C(8) C(2) C(13) ? ? 129.4(4) yes
N(2) C(3) C(1) ? ? 114.8(4) yes
N(2) C(3) C(4) ? ? 122.1(4) yes
C(1) C(3) C(4) ? ? 122.8(4) yes
C(3) C(4) C(5) ? ? 119.6(4) yes
C(4) C(5) C(6) ? ? 118.6(4) yes
C(5) C(6) C(7) ? ? 118.0(4) yes
N(2) C(7) C(6) ? ? 123.2(4) yes
N(3) C(8) C(2) ? ? 114.2(4) yes
N(3) C(8) C(9) ? ? 120.9(4) yes
C(2) C(8) C(9) ? ? 124.9(4) yes
C(8) C(9) C(10) ? ? 119.3(5) yes
C(9) C(10) C(11) ? ? 119.7(5) yes
C(10) C(11) C(12) ? ? 118.4(5) yes
N(3) C(12) C(11) ? ? 123.0(5) yes
N(4) C(13) C(2) 4 ? 116.8(4) yes
N(4) C(13) C(15) 4 4 113.3(4) yes
C(2) C(13) C(15) ? 4 129.8(4) yes
N(4) C(14) C(1) 4 ? 115.9(4) yes
N(4) C(14) C(20) 4 4 114.1(4) yes
C(1) C(14) C(20) ? 4 130.0(4) yes
N(5) C(15) C(13) ? 4_554 114.4(4) yes
N(5) C(15) C(16) ? ? 122.0(4) yes
C(13) C(15) C(16) 4_554 ? 123.4(4) yes
C(15) C(16) C(17) ? ? 118.3(5) yes
C(16) C(17) C(18) ? ? 119.3(5) yes
C(17) C(18) C(19) ? ? 118.4(5) yes
N(5) C(19) C(18) ? ? 122.6(5) yes
N(6) C(20) C(14) ? 4_554 113.3(4) yes
N(6) C(20) C(21) ? ? 122.2(4) yes
C(14) C(20) C(21) 4_554 ? 124.3(4) yes
C(20) C(21) C(22) ? ? 118.7(4) yes
C(21) C(22) C(23) ? ? 119.1(5) yes
C(22) C(23) C(24) ? ? 118.6(5) yes
N(6) C(24) C(23) ? ? 122.8(5) yes

loop_
_geom_bond_atom_site_label_1
_geom_bond_atom_site_label_2
_geom_bond_site_symmetry_1
_geom_bond_site_symmetry_2
_geom_bond_distance
_geom_bond_publ_flag
Zn(1) Cl(1) ? ? 2.3563(12) yes
Zn(1) Cl(10) ? ? 2.8061(13) yes
Zn(1) O(W1) ? ? 2.090(4) yes
Zn(1) N(1) ? ? 2.123(3) yes
Zn(1) N(2) ? ? 2.094(4) yes
Zn(1) N(3) ? ? 2.116(4) yes
Zn(2) Cl(1) ? ? 2.3122(13) yes
Zn(2) Cl(2) ? ? 2.2716(13) yes
Zn(2) Cl(3) ? ? 2.1895(14) yes
Zn(2) O(W2) ? ? 2.004(5) yes
Zn(3) Cl(2) ? ? 2.3675(13) yes
Zn(3) Cl(4) ? 3_654 2.3003(15) yes
Zn(3) Cl(5) ? ? 2.1950(13) yes
Zn(3) Cl(6) ? 2_665 2.2353(13) yes
Zn(4) Cl(4) ? ? 2.3456(15) yes
Zn(4) Cl(7) ? ? 2.3299(13) yes
Zn(4) Cl(8) ? ? 2.2024(14) yes
Zn(4) Cl(9) ? ? 2.2198(15) yes
Zn(5) Cl(7) ? ? 2.3426(13) yes
Zn(5) Cl(10) ? ? 2.2894(12) yes
Zn(5) N(4) ? ? 2.145(3) yes
Zn(5) N(5) ? ? 2.117(4) yes
Zn(5) N(6) ? ? 2.132(4) yes
Cl(4) Zn(3) ? 3_644 2.3003(15) yes
Cl(6) Zn(3) ? 2_665 2.2353(13) yes
N(1) C(1) ? ? 1.326(5) yes
N(1) C(2) ? ? 1.336(5) yes
N(2) C(3) ? ? 1.341(5) yes
N(2) C(7) ? ? 1.332(6) yes
N(3) C(8) ? ? 1.367(6) yes
N(3) C(12) ? ? 1.333(6) yes
N(4) C(13) ? 4_554 1.329(5) yes
N(4) C(14) ? 4_554 1.337(5) yes
N(5) C(15) ? ? 1.348(6) yes
N(5) C(19) ? ? 1.324(6) yes
N(6) C(20) ? ? 1.349(6) yes
N(6) C(24) ? ? 1.317(6) yes
C(1) C(3) ? ? 1.493(6) yes
C(1) C(14) ? ? 1.424(6) yes
C(2) C(8) ? ? 1.497(6) yes
C(2) C(13) ? ? 1.400(6) yes
C(3) C(4) ? ? 1.377(6) yes
C(4) C(5) ? ? 1.389(7) yes
C(5) C(6) ? ? 1.389(7) yes
C(6) C(7) ? ? 1.393(7) yes
C(8) C(9) ? ? 1.382(6) yes
C(9) C(10) ? ? 1.377(7) yes
C(10) C(11) ? ? 1.378(8) yes
C(11) C(12) ? ? 1.374(8) yes
C(13) N(4) ? 4 1.329(5) yes
C(13) C(15) ? 4 1.490(6) yes
C(14) N(4) ? 4 1.337(5) yes
C(14) C(20) ? 4 1.503(6) yes
C(15) C(13) ? 4_554 1.490(6) yes
C(15) C(16) ? ? 1.368(6) yes
C(16) C(17) ? ? 1.399(7) yes
C(17) C(18) ? ? 1.368(9) yes
C(18) C(19) ? ? 1.382(8) yes
C(20) C(14) ? 4_554 1.503(6) yes
C(20) C(21) ? ? 1.382(6) yes
C(21) C(22) ? ? 1.380(7) yes
C(22) C(23) ? ? 1.374(8) yes
C(23) C(24) ? ? 1.394(8) yes
